data_4135211
loop_
_publ_author_name
'Li, Errui'
'Jie, Kecheng'
'Fang, Yu'
'Cai, Peiyu'
'Huang, Feihe'

_publ_section_title
;
 Transformation of Nonporous Adaptive Pillar[4]arene[1]quinone Crystals
 into Fluorescent Crystals via Multi-Step Solid-Vapor Postsynthetic
 Modification for Fluorescence Turn-on Sensing of Ethylenediamine.
;
_journal_name_full 'Journal of the American Chemical Society'
_journal_paper_doi 10.1021/jacs.0c07482
_journal_year 2020
_chemical_formula_moiety 'C55 H72 N4 O10, C2 H8 N2'
_chemical_formula_sum 'C57 H80 N6 O10'
_chemical_formula_weight 1009.27
_space_group_crystal_system monoclinic
_space_group_IT_number 13
_space_group_name_Hall '-P 2yc'
_space_group_name_H-M_alt 'P 1 2/c 1'
_atom_sites_solution_hydrogens mixed
_audit_creation_date 2018-12-13
_audit_creation_method
;
Olex2 1.2
(compiled 2018.05.29 svn.r3508 for OlexSys, GUI svn.r5506)
;
_cell_angle_alpha 90
_cell_angle_beta 100.886(2)
_cell_angle_gamma 90
_cell_formula_units_Z 4
_cell_length_a 18.7932(11)
_cell_length_b 12.7208(6)
_cell_length_c 24.3108(13)
_cell_measurement_reflns_used 5483
_cell_measurement_temperature 170(2)
_cell_measurement_theta_max 25.77
_cell_measurement_theta_min 2.45
_cell_volume 5707.3(5)
_computing_cell_refinement 'SAINT V8.38A (?, 2016)'
_computing_data_reduction 'SAINT V8.38A (?, 2016)'
_computing_molecular_graphics 'Olex2 (Dolomanov et al., 2009)'
_computing_publication_material 'Olex2 (Dolomanov et al., 2009)'
_computing_structure_refinement 'ShelXL (Sheldrick, 2015)'
_computing_structure_solution 'SHELXT 2014/5 (Sheldrick, 2014)'
_diffrn_ambient_temperature 170.01
_diffrn_measured_fraction_theta_full 0.998
_diffrn_measured_fraction_theta_max 0.991
_diffrn_measurement_device_type 'Bruker APEX-II CCD'
_diffrn_measurement_method '\f and \w scans'
_diffrn_radiation_type MoK\a
_diffrn_radiation_wavelength 0.71073
_diffrn_reflns_av_R_equivalents 0.0684
_diffrn_reflns_av_unetI/netI 0.0594
_diffrn_reflns_Laue_measured_fraction_full 0.998
_diffrn_reflns_Laue_measured_fraction_max 0.991
_diffrn_reflns_limit_h_max 23
_diffrn_reflns_limit_h_min -22
_diffrn_reflns_limit_k_max 15
_diffrn_reflns_limit_k_min -15
_diffrn_reflns_limit_l_max 30
_diffrn_reflns_limit_l_min -30
_diffrn_reflns_number 47727
_diffrn_reflns_point_group_measured_fraction_full 0.998
_diffrn_reflns_point_group_measured_fraction_max 0.991
_diffrn_reflns_theta_full 25.242
_diffrn_reflns_theta_max 26.450
_diffrn_reflns_theta_min 2.207
_diffrn_standards_number 0
_exptl_absorpt_coefficient_mu 0.080
_exptl_absorpt_correction_T_max 0.7454
_exptl_absorpt_correction_T_min 0.6334
_exptl_absorpt_correction_type multi-scan
_exptl_absorpt_process_details
;
SADABS-2016/2 (Bruker,2016/2) was used for absorption correction.
wR2(int) was 0.0905 before and 0.0516 after correction.
The Ratio of minimum to maximum transmission is 0.8497.
The \l/2 correction factor is Not present.
;
_exptl_crystal_colour yellow
_exptl_crystal_colour_primary yellow
_exptl_crystal_density_diffrn 1.175
_exptl_crystal_description NEEDLE
_exptl_crystal_F_000 2176
_exptl_crystal_size_max 0.23
_exptl_crystal_size_mid 0.1
_exptl_crystal_size_min 0.08
_refine_diff_density_max 0.965
_refine_diff_density_min -0.336
_refine_diff_density_rms 0.054
_refine_ls_extinction_method none
_refine_ls_goodness_of_fit_ref 1.030
_refine_ls_hydrogen_treatment mixed
_refine_ls_matrix_type full
_refine_ls_number_parameters 701
_refine_ls_number_reflns 11677
_refine_ls_number_restraints 41
_refine_ls_restrained_S_all 1.034
_refine_ls_R_factor_all 0.1764
_refine_ls_R_factor_gt 0.0974
_refine_ls_shift/su_max 0.008
_refine_ls_shift/su_mean 0.001
_refine_ls_structure_factor_coef Fsqd
_refine_ls_weighting_details 'w=1/[\s^2^(Fo^2^)+(0.1688P)^2^+3.0996P] where P=(Fo^2^+2Fc^2^)/3'
_refine_ls_weighting_scheme calc
_refine_ls_wR_factor_gt 0.2821
_refine_ls_wR_factor_ref 0.3422
_reflns_Friedel_coverage 0.000
_reflns_number_gt 5509
_reflns_number_total 11677
_reflns_threshold_expression 'I > 2\s(I)'
_cod_data_source_file ja0c07482_si_003.cif
_cod_data_source_block 181119_ler_c2n2_0m_sq
_cod_database_code 4135211
_shelx_shelxl_version_number 2016/6
_shelx_space_group_comment
;
The symmetry employed for this shelxl refinement is uniquely defined
by the following loop, which should always be used as a source of
symmetry information in preference to the above space-group names.
They are only intended as comments.
;
_shelx_estimated_absorpt_t_max 0.994
_shelx_estimated_absorpt_t_min 0.982
_olex2_refinement_description
;
1. Fixed Uiso
 At 1.2 times of:
  All C(H) groups, All C(H,H) groups, All C(H,H,H,H) groups, All N(H) groups,
  All N(H,H) groups
 At 1.5 times of:
  All C(H,H,H) groups
2. Restrained distances
 C55-C56
 1.53 with sigma of 0.01
 N2-H2B
 0.88 with sigma of 0.02
 C10-C11 \\sim C10-C11A
 with sigma of 0.02
 C11-N4 \\sim C11A-N4A
 with sigma of 0.02
 C10-N4 \\sim C10-N4A
 with sigma of 0.04
3. Uiso/Uaniso restraints and constraints
C10 \\sim N4 \\sim C11 \\sim N4A \\sim C11A: within 1.7A with sigma of 0.01 and
sigma for terminal atoms of 0.02
4. Others
 Sof(H10C)=Sof(H10D)=Sof(N4A)=Sof(H4AA)=Sof(H4AB)=Sof(C11A)=Sof(H11C)=
 Sof(H11D)=1-FVAR(1)
 Sof(H10A)=Sof(H10B)=Sof(N4)=Sof(H4A)=Sof(H4B)=Sof(C11)=Sof(H11A)=Sof(H11B)=
 FVAR(1)
 Sof(H51C)=Sof(H51D)=Sof(C52A)=Sof(H52D)=Sof(H52E)=Sof(H52F)=1-FVAR(2)
 Sof(H51A)=Sof(H51B)=Sof(C52)=Sof(H52A)=Sof(H52B)=Sof(H52C)=FVAR(2)
5.a Rotating group:
 N6(H6A,H6B)
5.b Secondary CH2 refined with riding coordinates:
 C1(H1A,H1B), C8(H8A,H8B), C9(H9A,H9B), C10(H10A,H10B), C10(H10C,H10D),
 C12(H12A,H12B), C19(H19A,H19B), C21(H21A,H21B), C23(H23A,H23B), C30(H30A,H30B),
  C32(H32A,H32B), C34(H34A,H34B), C40(H40A,H40B), C42(H42A,H42B), C44(H44A,
 H44B), C51(H51A,H51B), C51(H51C,H51D), C53(H53A,H53B), C11(H11A,H11B),
 C11A(H11C,H11D), C55(H55A,H55B), C56(H56A,H56B)
5.c Me refined with riding coordinates:
 C52(H52A,H52B,H52C), C52A(H52D,H52E,H52F)
5.d Aromatic/amide H refined with riding coordinates:
 N1(H1), N3(H3), C14(H14), C17(H17), C25(H25), C28(H28), C36(H36), C39(H39),
 C46(H46), C49(H49)
5.e X=CH2 refined with riding coordinates:
 N4(H4A,H4B), N4A(H4AA,H4AB), N5(H5A,H5B)
5.f Idealised Me refined as rotating group:
 C20(H20A,H20B,H20C), C22(H22A,H22B,H22C), C31(H31A,H31B,H31C), C33(H33A,H33B,
 H33C), C41(H41A,H41B,H41C), C43(H43A,H43B,H43C), C54(H54A,H54B,H54C)
;
_platon_squeeze_void_probe_radius 1.20
_olex2_submission_special_instructions 'No special instructions were received'

loop_
_space_group_symop_operation_xyz
'x, y, z'
'-x, y, -z+1/2'
'-x, -y, -z'
'x, -y, z-1/2'

loop_
_atom_site_label
_atom_site_type_symbol
_atom_site_fract_x
_atom_site_fract_y
_atom_site_fract_z
_atom_site_U_iso_or_equiv
_atom_site_adp_type
_atom_site_occupancy
_atom_site_site_symmetry_order
_atom_site_calc_flag
_atom_site_refinement_flags_posn
_atom_site_refinement_flags_adp
_atom_site_refinement_flags_occupancy
_atom_site_disorder_assembly
_atom_site_disorder_group
O1 O 0.5580(2) 0.7588(3) 0.61542(15) 0.0968(11) Uani 1 1 d . . . . .
O2 O 0.36208(18) 0.6339(3) 0.73242(13) 0.0873(10) Uani 1 1 d . . . . .
O3 O 0.3800(3) 0.9406(3) 0.45173(15) 0.1156(15) Uani 1 1 d . . . . .
O4 O 0.3809(3) 1.0769(3) 0.66789(14) 0.1104(14) Uani 1 1 d . . . . .
O5 O 0.1489(2) 0.8060(3) 0.34038(14) 0.1028(12) Uani 1 1 d . . . . .
O6 O 0.1677(2) 1.0588(3) 0.52701(16) 0.0991(12) Uani 1 1 d . . . . .
O7 O 0.16811(17) 0.4206(2) 0.42043(14) 0.0817(9) Uani 1 1 d . . . . .
O8 O 0.02239(17) 0.7295(3) 0.51438(14) 0.0822(9) Uani 1 1 d . . . . .
O9 O 0.41478(18) 0.4056(3) 0.57307(13) 0.0881(10) Uani 1 1 d . . . . .
O10 O 0.15358(18) 0.4426(3) 0.64372(15) 0.0895(10) Uani 1 1 d . . . . .
N1 N 0.5538(2) 0.5611(3) 0.63617(14) 0.0766(11) Uani 1 1 d . . . . .
H1 H 0.573940 0.591923 0.610551 0.092 Uiso 1 1 calc R . . . .
N2 N 0.6713(3) 0.4739(5) 0.5931(2) 0.1102(17) Uani 1 1 d D . . . .
H2A H 0.719(4) 0.492(5) 0.592(3) 0.132 Uiso 1 1 d R . . . .
N3 N 0.3794(2) 0.8479(4) 0.71742(17) 0.0920(13) Uani 1 1 d . . . . .
H3 H 0.382613 0.912046 0.704624 0.110 Uiso 1 1 calc R . . . .
C00L C 0.0592(2) 0.6505(3) 0.4921(2) 0.0683(11) Uani 1 1 d . . . . .
C1 C 0.4222(2) 0.4725(4) 0.68279(17) 0.0709(12) Uani 1 1 d . . . . .
H1A H 0.416960 0.457845 0.721830 0.085 Uiso 1 1 calc R . . . .
H1B H 0.460075 0.425018 0.673687 0.085 Uiso 1 1 calc R . . . .
C2 C 0.4462(2) 0.5843(3) 0.67880(15) 0.0588(10) Uani 1 1 d . . . . .
C3 C 0.5017(2) 0.6180(4) 0.65409(15) 0.0641(11) Uani 1 1 d . . . . .
C4 C 0.5112(3) 0.7330(4) 0.64364(17) 0.0703(12) Uani 1 1 d . . . . .
C5 C 0.4698(3) 0.8087(4) 0.66505(17) 0.0716(12) Uani 1 1 d . . . . .
C6 C 0.4195(2) 0.7769(4) 0.69619(17) 0.0674(11) Uani 1 1 d . . . . .
C7 C 0.4070(2) 0.6606(4) 0.70389(16) 0.0645(11) Uani 1 1 d . . . . .
C8 C 0.5808(3) 0.4591(5) 0.6525(2) 0.0881(15) Uani 1 1 d . . . . .
H8A H 0.553243 0.405840 0.627371 0.106 Uiso 1 1 calc R . . . .
H8B H 0.574230 0.444386 0.691169 0.106 Uiso 1 1 calc R . . . .
C9 C 0.6602(3) 0.4520(6) 0.6495(2) 0.1025(18) Uani 1 1 d . . . . .
H9A H 0.687972 0.503169 0.675842 0.123 Uiso 1 1 calc R . . . .
H9B H 0.678407 0.380707 0.660766 0.123 Uiso 1 1 calc R . . . .
C10 C 0.3324(4) 0.8386(7) 0.7569(3) 0.130(2) Uani 1 1 d D U . . .
H10A H 0.356524 0.872807 0.792119 0.156 Uiso 0.612(10) 1 calc R . P A 1
H10B H 0.327926 0.762935 0.765231 0.156 Uiso 0.612(10) 1 calc R . P A 1
H10C H 0.298079 0.781050 0.743372 0.156 Uiso 0.388(10) 1 calc R . P A 2
H10D H 0.362706 0.813623 0.792323 0.156 Uiso 0.388(10) 1 calc R . P A 2
C12 C 0.4837(3) 0.9227(4) 0.6542(2) 0.0891(15) Uani 1 1 d . . . . .
H12A H 0.533032 0.929835 0.645923 0.107 Uiso 1 1 calc R . . . .
H12B H 0.481930 0.963601 0.688560 0.107 Uiso 1 1 calc R . . . .
C13 C 0.4296(3) 0.9690(4) 0.6059(2) 0.0811(14) Uani 1 1 d . . . . .
C14 C 0.4294(3) 0.9344(4) 0.5514(2) 0.0884(15) Uani 1 1 d . . . . .
H14 H 0.463663 0.882963 0.545240 0.106 Uiso 1 1 calc R . . . .
C15 C 0.3811(4) 0.9726(4) 0.5066(2) 0.0954(18) Uani 1 1 d . . . . .
C16 C 0.3310(4) 1.0482(4) 0.5144(2) 0.0949(18) Uani 1 1 d . . . . .
C17 C 0.3324(4) 1.0861(4) 0.5677(2) 0.0964(18) Uani 1 1 d . . . . .
H17 H 0.300182 1.140764 0.573468 0.116 Uiso 1 1 calc R . . . .
C18 C 0.3810(3) 1.0448(4) 0.6134(2) 0.0875(16) Uani 1 1 d . . . . .
C19 C 0.4300(4) 0.8641(6) 0.4409(3) 0.124(3) Uani 1 1 d . . . . .
H19A H 0.424140 0.798468 0.461494 0.149 Uiso 1 1 calc R . . . .
H19B H 0.480208 0.889832 0.453198 0.149 Uiso 1 1 calc R . . . .
C20 C 0.4154(5) 0.8442(7) 0.3799(2) 0.153(3) Uani 1 1 d . . . . .
H20A H 0.413693 0.911176 0.359813 0.230 Uiso 1 1 calc GR . . . .
H20B H 0.368803 0.807964 0.369240 0.230 Uiso 1 1 calc GR . . . .
H20C H 0.454023 0.800140 0.370219 0.230 Uiso 1 1 calc GR . . . .
C21 C 0.3689(4) 1.1844(4) 0.6773(2) 0.1019(18) Uani 1 1 d . . . . .
H21A H 0.318134 1.203209 0.661148 0.122 Uiso 1 1 calc R . . . .
H21B H 0.401353 1.228225 0.659136 0.122 Uiso 1 1 calc R . . . .
C22 C 0.3834(4) 1.2029(5) 0.7375(2) 0.109(2) Uani 1 1 d . . . . .
H22A H 0.370401 1.275451 0.745030 0.164 Uiso 1 1 calc GR . . . .
H22B H 0.435012 1.191627 0.752506 0.164 Uiso 1 1 calc GR . . . .
H22C H 0.354557 1.154242 0.755607 0.164 Uiso 1 1 calc GR . . . .
C23 C 0.2735(4) 1.0890(4) 0.4655(2) 0.108(2) Uani 1 1 d . . . . .
H23A H 0.252396 1.154953 0.476927 0.130 Uiso 1 1 calc R . . . .
H23B H 0.296839 1.104990 0.433257 0.130 Uiso 1 1 calc R . . . .
C24 C 0.2130(4) 1.0088(4) 0.4477(2) 0.0893(16) Uani 1 1 d . . . . .
C25 C 0.2074(4) 0.9474(4) 0.4004(2) 0.1019(19) Uani 1 1 d . . . . .
H25 H 0.241393 0.957863 0.376509 0.122 Uiso 1 1 calc R . . . .
C26 C 0.1549(3) 0.8716(4) 0.3861(2) 0.0853(15) Uani 1 1 d . . . . .
C27 C 0.1038(3) 0.8559(3) 0.4195(2) 0.0772(14) Uani 1 1 d . . . . .
C28 C 0.1065(3) 0.9196(4) 0.4672(2) 0.0857(15) Uani 1 1 d . . . . .
H28 H 0.071204 0.911784 0.490241 0.103 Uiso 1 1 calc R . . . .
C29 C 0.1618(3) 0.9948(3) 0.4805(2) 0.0869(17) Uani 1 1 d . . . . .
C30 C 0.1984(4) 0.8165(6) 0.3037(3) 0.119(2) Uani 1 1 d . . . . .
H30A H 0.248494 0.804201 0.324045 0.143 Uiso 1 1 calc R . . . .
H30B H 0.195658 0.888262 0.287583 0.143 Uiso 1 1 calc R . . . .
C31 C 0.1784(4) 0.7373(6) 0.2585(3) 0.129(2) Uani 1 1 d . . . . .
H31A H 0.211502 0.743078 0.231910 0.193 Uiso 1 1 calc GR . . . .
H31B H 0.128631 0.749941 0.238859 0.193 Uiso 1 1 calc GR . . . .
H31C H 0.181972 0.666675 0.274849 0.193 Uiso 1 1 calc GR . . . .
C32 C 0.1212(3) 1.0396(4) 0.5650(2) 0.0959(17) Uani 1 1 d . . . . .
H32A H 0.123794 0.964731 0.576265 0.115 Uiso 1 1 calc R . . . .
H32B H 0.070578 1.056200 0.547403 0.115 Uiso 1 1 calc R . . . .
C33 C 0.1458(4) 1.1098(5) 0.6161(3) 0.114(2) Uani 1 1 d . . . . .
H33A H 0.143602 1.183589 0.604430 0.170 Uiso 1 1 calc GR . . . .
H33B H 0.195676 1.091816 0.633588 0.170 Uiso 1 1 calc GR . . . .
H33C H 0.113868 1.098805 0.643167 0.170 Uiso 1 1 calc GR . . . .
C34 C 0.0458(3) 0.7697(4) 0.4072(2) 0.0799(13) Uani 1 1 d . . . . .
H34A H 0.000752 0.794718 0.418371 0.096 Uiso 1 1 calc R . . . .
H34B H 0.034916 0.755596 0.366381 0.096 Uiso 1 1 calc R . . . .
C35 C 0.0706(2) 0.6677(3) 0.43850(18) 0.0655(11) Uani 1 1 d . . . . .
C36 C 0.1060(2) 0.5906(3) 0.41397(19) 0.0677(11) Uani 1 1 d . . . . .
H36 H 0.113785 0.600422 0.376809 0.081 Uiso 1 1 calc R . . . .
C37 C 0.1307(2) 0.4985(3) 0.4428(2) 0.0647(11) Uani 1 1 d . . . . .
C38 C 0.1199(2) 0.4819(3) 0.49725(19) 0.0627(11) Uani 1 1 d . . . . .
C39 C 0.0839(2) 0.5590(3) 0.52164(19) 0.0669(11) Uani 1 1 d . . . . .
H39 H 0.075959 0.549710 0.558783 0.080 Uiso 1 1 calc R . . . .
C40 C 0.1555(3) 0.4094(4) 0.3614(2) 0.0905(15) Uani 1 1 d . . . . .
H40A H 0.172393 0.472787 0.344011 0.109 Uiso 1 1 calc R . . . .
H40B H 0.103041 0.400375 0.346585 0.109 Uiso 1 1 calc R . . . .
C41 C 0.1971(4) 0.3130(5) 0.3481(3) 0.120(2) Uani 1 1 d . . . . .
H41A H 0.186993 0.300599 0.307604 0.180 Uiso 1 1 calc GR . . . .
H41B H 0.182053 0.251662 0.367410 0.180 Uiso 1 1 calc GR . . . .
H41C H 0.249193 0.324814 0.360767 0.180 Uiso 1 1 calc GR . . . .
C42 C 0.0119(3) 0.7180(4) 0.5707(2) 0.0856(14) Uani 1 1 d . . . . .
H42A H 0.059224 0.715857 0.596746 0.103 Uiso 1 1 calc R . . . .
H42B H -0.014427 0.651943 0.574825 0.103 Uiso 1 1 calc R . . . .
C43 C -0.0314(3) 0.8108(5) 0.5837(3) 0.112(2) Uani 1 1 d . . . . .
H43A H -0.077451 0.813391 0.556894 0.167 Uiso 1 1 calc GR . . . .
H43B H -0.004071 0.875494 0.580811 0.167 Uiso 1 1 calc GR . . . .
H43C H -0.041028 0.804000 0.621749 0.167 Uiso 1 1 calc GR . . . .
C44 C 0.1465(3) 0.3841(3) 0.5310(2) 0.0743(12) Uani 1 1 d . . . . .
H44A H 0.153733 0.326690 0.505101 0.089 Uiso 1 1 calc R . . . .
H44B H 0.109151 0.360936 0.552197 0.089 Uiso 1 1 calc R . . . .
C45 C 0.2175(2) 0.4047(3) 0.57182(19) 0.0663(11) Uani 1 1 d . . . . .
C46 C 0.2828(3) 0.3933(3) 0.55372(19) 0.0677(11) Uani 1 1 d . . . . .
H46 H 0.282792 0.370102 0.516577 0.081 Uiso 1 1 calc R . . . .
C47 C 0.3481(2) 0.4153(3) 0.58911(18) 0.0654(11) Uani 1 1 d . . . . .
C48 C 0.3502(2) 0.4484(3) 0.64339(17) 0.0617(10) Uani 1 1 d . . . . .
C49 C 0.2850(2) 0.4575(3) 0.66179(18) 0.0690(11) Uani 1 1 d . . . . .
H49 H 0.285263 0.479050 0.699240 0.083 Uiso 1 1 calc R . . . .
C50 C 0.2190(2) 0.4357(3) 0.6267(2) 0.0694(11) Uani 1 1 d . . . . .
C51 C 0.4171(4) 0.3676(8) 0.5185(2) 0.122(3) Uani 1 1 d . . . . .
H51A H 0.386189 0.411114 0.489706 0.146 Uiso 0.819(14) 1 calc R . P B 1
H51B H 0.400121 0.293849 0.514273 0.146 Uiso 0.819(14) 1 calc R . P B 1
H51C H 0.384954 0.411558 0.490697 0.146 Uiso 0.181(14) 1 calc R . P B 2
H51D H 0.467072 0.375244 0.511550 0.146 Uiso 0.181(14) 1 calc R . P B 2
C53 C 0.1478(3) 0.5139(5) 0.6871(2) 0.0960(16) Uani 1 1 d . . . . .
H53A H 0.161449 0.585408 0.676859 0.115 Uiso 1 1 calc R . . . .
H53B H 0.180658 0.492689 0.722063 0.115 Uiso 1 1 calc R . . . .
C54 C 0.0697(3) 0.5131(6) 0.6956(3) 0.122(2) Uani 1 1 d . . . . .
H54A H 0.037108 0.522854 0.659454 0.184 Uiso 1 1 calc GR . . . .
H54B H 0.062530 0.570368 0.720982 0.184 Uiso 1 1 calc GR . . . .
H54C H 0.059268 0.445733 0.711902 0.184 Uiso 1 1 calc GR . . . .
N4 N 0.2156(6) 0.8023(9) 0.7041(4) 0.147(4) Uani 0.612(10) 1 d D U P A 1
H4A H 0.236026 0.743884 0.695481 0.176 Uiso 0.612(10) 1 calc R . P A 1
H4B H 0.169479 0.814283 0.690445 0.176 Uiso 0.612(10) 1 calc R . P A 1
C11 C 0.2594(6) 0.8818(13) 0.7420(6) 0.123(3) Uani 0.612(10) 1 d D U P A 1
H11A H 0.260167 0.949943 0.722487 0.147 Uiso 0.612(10) 1 calc R . P A 1
H11B H 0.238417 0.892905 0.776012 0.147 Uiso 0.612(10) 1 calc R . P A 1
C52 C 0.4952(5) 0.3752(14) 0.5129(4) 0.260(10) Uani 0.819(14) 1 d . . P B 1
H52A H 0.500554 0.349994 0.475857 0.390 Uiso 0.819(14) 1 calc R . P B 1
H52B H 0.511072 0.448629 0.517465 0.390 Uiso 0.819(14) 1 calc R . P B 1
H52C H 0.524923 0.332051 0.541888 0.390 Uiso 0.819(14) 1 calc R . P B 1
N4A N 0.2417(8) 0.9582(12) 0.7160(6) 0.136(5) Uani 0.388(10) 1 d D U P A 2
H4AA H 0.243997 0.926607 0.684203 0.164 Uiso 0.388(10) 1 calc R . P A 2
H4AB H 0.211271 1.010591 0.716607 0.164 Uiso 0.388(10) 1 calc R . P A 2
C11A C 0.2911(12) 0.9213(16) 0.7711(8) 0.129(4) Uani 0.388(10) 1 d D U P A 2
H11C H 0.322909 0.979528 0.788010 0.155 Uiso 0.388(10) 1 calc R . P A 2
H11D H 0.261508 0.897837 0.798423 0.155 Uiso 0.388(10) 1 calc R . P A 2
N5 N 0.2540(4) 0.8202(6) 0.5825(3) 0.155(2) Uani 1 1 d . . . . .
H5A H 0.276329 0.866167 0.564687 0.186 Uiso 1 1 calc R . . . .
H5B H 0.226183 0.841896 0.605537 0.186 Uiso 1 1 calc R . . . .
N6 N 0.2843(3) 0.7176(5) 0.4794(3) 0.149(2) Uani 1 1 d . . . . .
H6A H 0.241997 0.685065 0.469465 0.178 Uiso 1 1 d GR . . . .
H6B H 0.276118 0.786315 0.479793 0.178 Uiso 1 1 d GR . . . .
C55 C 0.2621(5) 0.7183(6) 0.5745(3) 0.154(3) Uani 1 1 d D . . . .
H55A H 0.213612 0.687565 0.560800 0.185 Uiso 1 1 calc R . . . .
H55B H 0.281572 0.685707 0.611234 0.185 Uiso 1 1 calc R . . . .
C56 C 0.3139(5) 0.6857(5) 0.5316(3) 0.134(3) Uani 1 1 d D . . . .
H56A H 0.362103 0.718475 0.543381 0.161 Uiso 1 1 calc R . . . .
H56B H 0.320283 0.608416 0.532048 0.161 Uiso 1 1 calc R . . . .
C52A C 0.397(2) 0.267(4) 0.5107(18) 0.136(19) Uani 0.181(14) 1 d . . P B 2
H52D H 0.399537 0.245243 0.472418 0.204 Uiso 0.181(14) 1 calc R . P B 2
H52E H 0.429059 0.222148 0.537433 0.204 Uiso 0.181(14) 1 calc R . P B 2
H52F H 0.346868 0.258494 0.516561 0.204 Uiso 0.181(14) 1 calc R . P B 2
H2B H 0.674(5) 0.421(4) 0.570(3) 0.163 Uiso 1 1 d DR . . . .

loop_
_atom_site_aniso_label
_atom_site_aniso_U_11
_atom_site_aniso_U_22
_atom_site_aniso_U_33
_atom_site_aniso_U_23
_atom_site_aniso_U_13
_atom_site_aniso_U_12
O1 0.099(3) 0.114(3) 0.079(2) -0.007(2) 0.022(2) -0.027(2)
O2 0.082(2) 0.120(3) 0.0620(19) -0.0101(18) 0.0168(17) -0.007(2)
O3 0.169(4) 0.104(3) 0.063(2) -0.015(2) -0.005(2) -0.044(3)
O4 0.194(4) 0.066(2) 0.062(2) -0.0024(16) 0.000(2) 0.019(2)
O5 0.144(3) 0.096(3) 0.062(2) -0.0111(18) 0.005(2) -0.034(2)
O6 0.128(3) 0.075(2) 0.082(2) -0.0105(18) -0.011(2) 0.017(2)
O7 0.081(2) 0.078(2) 0.082(2) -0.0067(17) 0.0051(17) 0.0159(16)
O8 0.081(2) 0.090(2) 0.073(2) -0.0074(17) 0.0067(16) 0.0224(17)
O9 0.074(2) 0.125(3) 0.0607(19) -0.0014(18) 0.0029(16) 0.0231(19)
O10 0.070(2) 0.111(3) 0.087(2) -0.004(2) 0.0137(17) -0.0104(18)
N1 0.073(2) 0.107(3) 0.0473(19) 0.0033(19) 0.0049(17) 0.014(2)
N2 0.078(3) 0.172(5) 0.081(3) -0.010(3) 0.016(3) 0.012(3)
N3 0.089(3) 0.116(3) 0.064(2) -0.015(2) -0.003(2) 0.020(3)
C00L 0.059(3) 0.063(3) 0.078(3) -0.011(2) -0.001(2) 0.005(2)
C1 0.069(3) 0.087(3) 0.051(2) 0.021(2) -0.002(2) 0.006(2)
C2 0.058(2) 0.080(3) 0.0342(18) 0.0108(18) -0.0041(17) 0.002(2)
C3 0.063(3) 0.084(3) 0.038(2) -0.0006(19) -0.0074(19) 0.006(2)
C4 0.070(3) 0.091(3) 0.045(2) -0.011(2) -0.001(2) -0.013(3)
C5 0.079(3) 0.078(3) 0.050(2) -0.009(2) -0.009(2) -0.017(2)
C6 0.069(3) 0.080(3) 0.044(2) -0.008(2) -0.011(2) 0.003(2)
C7 0.055(2) 0.096(3) 0.038(2) 0.002(2) -0.0025(18) -0.003(2)
C8 0.072(3) 0.127(4) 0.060(3) 0.013(3) -0.004(2) 0.022(3)
C9 0.070(3) 0.153(5) 0.081(4) 0.004(4) 0.005(3) 0.023(3)
C10 0.118(5) 0.179(6) 0.091(4) 0.008(4) 0.014(4) 0.057(4)
C12 0.102(4) 0.081(3) 0.073(3) -0.020(2) -0.012(3) -0.024(3)
C13 0.110(4) 0.056(3) 0.069(3) -0.006(2) -0.004(3) -0.026(3)
C14 0.110(4) 0.082(3) 0.067(3) -0.012(3) 0.000(3) -0.032(3)
C15 0.145(5) 0.071(3) 0.065(3) -0.014(3) 0.006(3) -0.041(3)
C16 0.145(5) 0.067(3) 0.061(3) -0.006(2) -0.010(3) -0.037(3)
C17 0.150(5) 0.054(3) 0.074(3) 0.001(2) -0.006(3) -0.009(3)
C18 0.134(5) 0.061(3) 0.058(3) -0.006(2) -0.006(3) -0.019(3)
C19 0.147(6) 0.143(6) 0.089(4) -0.034(4) 0.036(4) -0.069(5)
C20 0.213(8) 0.185(7) 0.071(4) -0.038(4) 0.051(5) -0.100(7)
C21 0.156(5) 0.064(3) 0.084(4) -0.012(3) 0.018(4) -0.006(3)
C22 0.170(6) 0.091(4) 0.067(3) -0.010(3) 0.021(4) 0.002(4)
C23 0.177(6) 0.063(3) 0.070(3) 0.011(2) -0.013(4) -0.022(3)
C24 0.141(5) 0.060(3) 0.055(3) 0.009(2) -0.009(3) -0.005(3)
C25 0.163(6) 0.076(3) 0.055(3) 0.005(2) -0.009(3) -0.021(3)
C26 0.122(4) 0.069(3) 0.054(3) 0.006(2) -0.009(3) -0.010(3)
C27 0.094(3) 0.056(2) 0.067(3) 0.002(2) -0.021(3) 0.013(2)
C28 0.102(4) 0.067(3) 0.074(3) 0.002(2) -0.020(3) 0.025(3)
C29 0.129(5) 0.051(3) 0.062(3) -0.007(2) -0.028(3) 0.021(3)
C30 0.139(6) 0.133(5) 0.082(4) -0.027(4) 0.012(4) -0.036(4)
C31 0.160(6) 0.133(5) 0.086(4) -0.031(4) 0.008(4) -0.029(5)
C32 0.098(4) 0.084(3) 0.093(4) -0.020(3) -0.012(3) 0.024(3)
C33 0.130(5) 0.111(5) 0.091(4) -0.031(3) 0.001(4) 0.013(4)
C34 0.081(3) 0.076(3) 0.073(3) -0.001(2) -0.012(2) 0.015(2)
C35 0.057(2) 0.068(3) 0.063(3) -0.001(2) -0.010(2) 0.009(2)
C36 0.062(3) 0.068(3) 0.068(3) -0.001(2) -0.002(2) 0.003(2)
C37 0.052(2) 0.060(2) 0.079(3) -0.008(2) 0.004(2) 0.0006(19)
C38 0.051(2) 0.058(2) 0.073(3) -0.001(2) -0.004(2) -0.0054(18)
C39 0.057(2) 0.071(3) 0.070(3) -0.005(2) 0.002(2) -0.004(2)
C40 0.092(4) 0.096(4) 0.085(4) -0.007(3) 0.022(3) 0.012(3)
C41 0.149(6) 0.099(4) 0.122(5) -0.011(4) 0.052(4) 0.031(4)
C42 0.072(3) 0.092(3) 0.092(4) -0.006(3) 0.013(3) 0.009(3)
C43 0.102(4) 0.124(5) 0.111(5) -0.011(4) 0.026(4) 0.034(4)
C44 0.077(3) 0.061(3) 0.079(3) 0.004(2) -0.001(2) -0.005(2)
C45 0.071(3) 0.050(2) 0.072(3) 0.009(2) -0.003(2) 0.0023(19)
C46 0.078(3) 0.054(2) 0.065(3) 0.0035(19) -0.001(2) 0.006(2)
C47 0.069(3) 0.062(2) 0.061(3) 0.012(2) 0.001(2) 0.007(2)
C48 0.065(3) 0.063(2) 0.053(2) 0.0137(19) -0.0005(19) 0.0039(19)
C49 0.076(3) 0.072(3) 0.057(2) 0.007(2) 0.005(2) -0.004(2)
C50 0.064(3) 0.067(3) 0.076(3) 0.010(2) 0.011(2) -0.001(2)
C51 0.097(5) 0.207(8) 0.059(3) -0.003(4) 0.009(3) 0.040(5)
C53 0.083(4) 0.125(5) 0.082(4) 0.007(3) 0.021(3) 0.001(3)
C54 0.078(4) 0.185(7) 0.109(5) 0.021(4) 0.031(3) 0.019(4)
N4 0.136(8) 0.181(9) 0.123(8) -0.016(7) 0.026(6) -0.002(7)
C11 0.119(6) 0.161(7) 0.090(6) 0.026(5) 0.022(5) 0.047(6)
C52 0.099(7) 0.59(3) 0.092(7) -0.089(11) 0.006(5) 0.099(12)
N4A 0.117(9) 0.150(10) 0.141(10) 0.040(8) 0.021(8) 0.070(8)
C11A 0.130(8) 0.155(8) 0.099(7) 0.011(7) 0.014(6) 0.054(7)
N5 0.182(6) 0.166(6) 0.123(5) 0.037(5) 0.042(4) 0.034(5)
N6 0.131(5) 0.122(5) 0.181(7) -0.011(5) 0.000(5) -0.016(4)
C55 0.224(9) 0.091(5) 0.122(6) -0.019(4) -0.031(6) 0.002(5)
C56 0.242(9) 0.078(4) 0.072(4) 0.003(3) 0.000(5) -0.032(5)
C52A 0.09(3) 0.20(5) 0.11(3) 0.07(3) 0.02(2) -0.05(3)

loop_
_atom_type_symbol
_atom_type_description
_atom_type_scat_dispersion_real
_atom_type_scat_dispersion_imag
_atom_type_scat_source
C C 0.0033 0.0016 'International Tables Vol C Tables 4.2.6.8 and 6.1.1.4'
H H 0.0000 0.0000 'International Tables Vol C Tables 4.2.6.8 and 6.1.1.4'
N N 0.0061 0.0033 'International Tables Vol C Tables 4.2.6.8 and 6.1.1.4'
O O 0.0106 0.0060 'International Tables Vol C Tables 4.2.6.8 and 6.1.1.4'

loop_
_geom_angle_atom_site_label_1
_geom_angle_atom_site_label_2
_geom_angle_atom_site_label_3
_geom_angle
_geom_angle_site_symmetry_1
_geom_angle_site_symmetry_3
_geom_angle_publ_flag
C15 O3 C19 119.4(5) . . ?
C18 O4 C21 118.0(4) . . ?
C26 O5 C30 119.3(4) . . ?
C29 O6 C32 118.2(5) . . ?
C37 O7 C40 118.0(4) . . ?
C00L O8 C42 118.1(4) . . ?
C47 O9 C51 118.8(4) . . ?
C50 O10 C53 117.8(4) . . ?
C3 N1 H1 115.1 . . ?
C3 N1 C8 129.8(4) . . ?
C8 N1 H1 115.1 . . ?
H2A N2 H2B 90(6) . . ?
C9 N2 H2A 113(4) . . ?
C9 N2 H2B 119(6) . . ?
C6 N3 H3 114.0 . . ?
C6 N3 C10 131.9(5) . . ?
C10 N3 H3 114.0 . . ?
O8 C00L C39 122.9(4) . . ?
C35 C00L O8 115.6(4) . . ?
C35 C00L C39 121.5(4) . . ?
H1A C1 H1B 107.8 . . ?
C2 C1 H1A 109.0 . . ?
C2 C1 H1B 109.0 . . ?
C2 C1 C48 112.9(3) . . ?
C48 C1 H1A 109.0 . . ?
C48 C1 H1B 109.0 . . ?
C3 C2 C1 126.1(4) . . ?
C3 C2 C7 118.3(4) . . ?
C7 C2 C1 115.6(4) . . ?
N1 C3 C2 129.2(4) . . ?
N1 C3 C4 110.5(4) . . ?
C2 C3 C4 120.4(4) . . ?
O1 C4 C3 117.7(4) . . ?
O1 C4 C5 121.3(5) . . ?
C5 C4 C3 121.0(4) . . ?
C4 C5 C12 118.1(5) . . ?
C6 C5 C4 119.4(4) . . ?
C6 C5 C12 122.5(5) . . ?
N3 C6 C5 120.5(5) . . ?
N3 C6 C7 119.9(4) . . ?
C5 C6 C7 119.5(4) . . ?
O2 C7 C2 121.1(4) . . ?
O2 C7 C6 118.4(4) . . ?
C2 C7 C6 120.5(4) . . ?
N1 C8 H8A 109.6 . . ?
N1 C8 H8B 109.6 . . ?
N1 C8 C9 110.2(5) . . ?
H8A C8 H8B 108.1 . . ?
C9 C8 H8A 109.6 . . ?
C9 C8 H8B 109.6 . . ?
N2 C9 C8 110.7(4) . . ?
N2 C9 H9A 109.5 . . ?
N2 C9 H9B 109.5 . . ?
C8 C9 H9A 109.5 . . ?
C8 C9 H9B 109.5 . . ?
H9A C9 H9B 108.1 . . ?
N3 C10 H10A 107.7 . . ?
N3 C10 H10B 107.7 . . ?
N3 C10 H10C 106.5 . . ?
N3 C10 H10D 106.5 . . ?
N3 C10 C11 118.3(7) . . ?
H10A C10 H10B 107.1 . . ?
H10C C10 H10D 106.5 . . ?
C11 C10 H10A 107.7 . . ?
C11 C10 H10B 107.7 . . ?
C11A C10 N3 123.3(11) . . ?
C11A C10 H10C 106.5 . . ?
C11A C10 H10D 106.5 . . ?
C5 C12 H12A 108.9 . . ?
C5 C12 H12B 108.9 . . ?
C5 C12 C13 113.3(4) . . ?
H12A C12 H12B 107.7 . . ?
C13 C12 H12A 108.9 . . ?
C13 C12 H12B 108.9 . . ?
C14 C13 C12 119.5(5) . . ?
C18 C13 C12 122.6(4) . . ?
C18 C13 C14 117.9(5) . . ?
C13 C14 H14 119.1 . . ?
C15 C14 C13 121.7(6) . . ?
C15 C14 H14 119.1 . . ?
C14 C15 O3 123.1(6) . . ?
C14 C15 C16 120.3(5) . . ?
C16 C15 O3 116.5(5) . . ?
C15 C16 C23 121.7(5) . . ?
C17 C16 C15 118.6(5) . . ?
C17 C16 C23 119.7(6) . . ?
C16 C17 H17 119.7 . . ?
C16 C17 C18 120.6(6) . . ?
C18 C17 H17 119.7 . . ?
O4 C18 C17 122.0(5) . . ?
C13 C18 O4 117.2(4) . . ?
C13 C18 C17 120.8(5) . . ?
O3 C19 H19A 110.2 . . ?
O3 C19 H19B 110.2 . . ?
O3 C19 C20 107.5(7) . . ?
H19A C19 H19B 108.5 . . ?
C20 C19 H19A 110.2 . . ?
C20 C19 H19B 110.2 . . ?
C19 C20 H20A 109.5 . . ?
C19 C20 H20B 109.5 . . ?
C19 C20 H20C 109.5 . . ?
H20A C20 H20B 109.5 . . ?
H20A C20 H20C 109.5 . . ?
H20B C20 H20C 109.5 . . ?
O4 C21 H21A 110.0 . . ?
O4 C21 H21B 110.0 . . ?
O4 C21 C22 108.3(5) . . ?
H21A C21 H21B 108.4 . . ?
C22 C21 H21A 110.0 . . ?
C22 C21 H21B 110.0 . . ?
C21 C22 H22A 109.5 . . ?
C21 C22 H22B 109.5 . . ?
C21 C22 H22C 109.5 . . ?
H22A C22 H22B 109.5 . . ?
H22A C22 H22C 109.5 . . ?
H22B C22 H22C 109.5 . . ?
C16 C23 H23A 109.2 . . ?
C16 C23 H23B 109.3 . . ?
H23A C23 H23B 107.9 . . ?
C24 C23 C16 111.8(4) . . ?
C24 C23 H23A 109.2 . . ?
C24 C23 H23B 109.2 . . ?
C25 C24 C23 123.4(6) . . ?
C29 C24 C23 119.1(5) . . ?
C29 C24 C25 117.5(5) . . ?
C24 C25 H25 118.5 . . ?
C24 C25 C26 123.0(6) . . ?
C26 C25 H25 118.5 . . ?
O5 C26 C27 115.2(5) . . ?
C25 C26 O5 124.9(6) . . ?
C25 C26 C27 119.8(5) . . ?
C26 C27 C28 118.7(5) . . ?
C26 C27 C34 122.3(4) . . ?
C28 C27 C34 119.0(5) . . ?
C27 C28 H28 120.3 . . ?
C29 C28 C27 119.4(6) . . ?
C29 C28 H28 120.3 . . ?
O6 C29 C28 122.0(6) . . ?
C24 C29 O6 116.4(5) . . ?
C24 C29 C28 121.6(5) . . ?
O5 C30 H30A 110.2 . . ?
O5 C30 H30B 110.2 . . ?
O5 C30 C31 107.4(5) . . ?
H30A C30 H30B 108.5 . . ?
C31 C30 H30A 110.2 . . ?
C31 C30 H30B 110.2 . . ?
C30 C31 H31A 109.5 . . ?
C30 C31 H31B 109.5 . . ?
C30 C31 H31C 109.5 . . ?
H31A C31 H31B 109.5 . . ?
H31A C31 H31C 109.5 . . ?
H31B C31 H31C 109.5 . . ?
O6 C32 H32A 110.2 . . ?
O6 C32 H32B 110.2 . . ?
O6 C32 C33 107.7(5) . . ?
H32A C32 H32B 108.5 . . ?
C33 C32 H32A 110.2 . . ?
C33 C32 H32B 110.2 . . ?
C32 C33 H33A 109.5 . . ?
C32 C33 H33B 109.5 . . ?
C32 C33 H33C 109.5 . . ?
H33A C33 H33B 109.5 . . ?
H33A C33 H33C 109.5 . . ?
H33B C33 H33C 109.5 . . ?
C27 C34 H34A 109.3 . . ?
C27 C34 H34B 109.3 . . ?
H34A C34 H34B 107.9 . . ?
C35 C34 C27 111.7(4) . . ?
C35 C34 H34A 109.3 . . ?
C35 C34 H34B 109.3 . . ?
C00L C35 C34 121.2(4) . . ?
C00L C35 C36 118.0(4) . . ?
C36 C35 C34 120.8(4) . . ?
C35 C36 H36 119.4 . . ?
C35 C36 C37 121.3(4) . . ?
C37 C36 H36 119.4 . . ?
O7 C37 C36 123.2(4) . . ?
O7 C37 C38 116.2(4) . . ?
C38 C37 C36 120.6(4) . . ?
C37 C38 C44 122.9(4) . . ?
C39 C38 C37 118.1(4) . . ?
C39 C38 C44 119.0(4) . . ?
C00L C39 H39 119.7 . . ?
C38 C39 C00L 120.6(4) . . ?
C38 C39 H39 119.7 . . ?
O7 C40 H40A 110.2 . . ?
O7 C40 H40B 110.2 . . ?
O7 C40 C41 107.5(5) . . ?
H40A C40 H40B 108.5 . . ?
C41 C40 H40A 110.2 . . ?
C41 C40 H40B 110.2 . . ?
C40 C41 H41A 109.5 . . ?
C40 C41 H41B 109.5 . . ?
C40 C41 H41C 109.5 . . ?
H41A C41 H41B 109.5 . . ?
H41A C41 H41C 109.5 . . ?
H41B C41 H41C 109.5 . . ?
O8 C42 H42A 110.2 . . ?
O8 C42 H42B 110.2 . . ?
O8 C42 C43 107.5(4) . . ?
H42A C42 H42B 108.5 . . ?
C43 C42 H42A 110.2 . . ?
C43 C42 H42B 110.2 . . ?
C42 C43 H43A 109.5 . . ?
C42 C43 H43B 109.5 . . ?
C42 C43 H43C 109.5 . . ?
H43A C43 H43B 109.5 . . ?
H43A C43 H43C 109.5 . . ?
H43B C43 H43C 109.5 . . ?
C38 C44 H44A 109.3 . . ?
C38 C44 H44B 109.3 . . ?
C38 C44 C45 111.5(3) . . ?
H44A C44 H44B 108.0 . . ?
C45 C44 H44A 109.3 . . ?
C45 C44 H44B 109.3 . . ?
C46 C45 C44 119.5(4) . . ?
C50 C45 C44 122.0(4) . . ?
C50 C45 C46 118.5(4) . . ?
C45 C46 H46 119.5 . . ?
C45 C46 C47 120.9(4) . . ?
C47 C46 H46 119.5 . . ?
O9 C47 C46 123.3(4) . . ?
C48 C47 O9 115.7(4) . . ?
C48 C47 C46 121.1(4) . . ?
C47 C48 C1 121.4(4) . . ?
C47 C48 C49 117.9(4) . . ?
C49 C48 C1 120.7(4) . . ?
C48 C49 H49 119.2 . . ?
C48 C49 C50 121.6(4) . . ?
C50 C49 H49 119.2 . . ?
O10 C50 C45 116.9(4) . . ?
O10 C50 C49 123.1(4) . . ?
C45 C50 C49 120.0(4) . . ?
O9 C51 H51A 110.7 . . ?
O9 C51 H51B 110.7 . . ?
O9 C51 H51C 108.9 . . ?
O9 C51 H51D 108.9 . . ?
O9 C51 C52 105.4(6) . . ?
H51A C51 H51B 108.8 . . ?
H51C C51 H51D 107.7 . . ?
C52 C51 H51A 110.7 . . ?
C52 C51 H51B 110.7 . . ?
C52A C51 O9 114(2) . . ?
C52A C51 H51C 108.9 . . ?
C52A C51 H51D 108.9 . . ?
O10 C53 H53A 110.1 . . ?
O10 C53 H53B 110.1 . . ?
O10 C53 C54 108.1(5) . . ?
H53A C53 H53B 108.4 . . ?
C54 C53 H53A 110.1 . . ?
C54 C53 H53B 110.1 . . ?
C53 C54 H54A 109.5 . . ?
C53 C54 H54B 109.5 . . ?
C53 C54 H54C 109.5 . . ?
H54A C54 H54B 109.5 . . ?
H54A C54 H54C 109.5 . . ?
H54B C54 H54C 109.5 . . ?
H4A N4 H4B 120.0 . . ?
C11 N4 H4A 120.0 . . ?
C11 N4 H4B 120.0 . . ?
C10 C11 N4 106.2(11) . . ?
C10 C11 H11A 110.5 . . ?
C10 C11 H11B 110.5 . . ?
N4 C11 H11A 110.5 . . ?
N4 C11 H11B 110.5 . . ?
H11A C11 H11B 108.7 . . ?
C51 C52 H52A 109.5 . . ?
C51 C52 H52B 109.5 . . ?
C51 C52 H52C 109.5 . . ?
H52A C52 H52B 109.5 . . ?
H52A C52 H52C 109.5 . . ?
H52B C52 H52C 109.5 . . ?
H4AA N4A H4AB 120.0 . . ?
C11A N4A H4AA 120.0 . . ?
C11A N4A H4AB 120.0 . . ?
C10 C11A N4A 106.6(13) . . ?
C10 C11A H11C 110.4 . . ?
C10 C11A H11D 110.4 . . ?
N4A C11A H11C 110.4 . . ?
N4A C11A H11D 110.4 . . ?
H11C C11A H11D 108.6 . . ?
H5A N5 H5B 120.0 . . ?
C55 N5 H5A 120.0 . . ?
C55 N5 H5B 120.0 . . ?
H6A N6 H6B 108.3 . . ?
C56 N6 H6A 107.8 . . ?
C56 N6 H6B 109.2 . . ?
N5 C55 H55A 108.1 . . ?
N5 C55 H55B 108.1 . . ?
N5 C55 C56 116.6(7) . . ?
H55A C55 H55B 107.3 . . ?
C56 C55 H55A 108.1 . . ?
C56 C55 H55B 108.1 . . ?
N6 C56 C55 109.9(7) . . ?
N6 C56 H56A 109.7 . . ?
N6 C56 H56B 109.7 . . ?
C55 C56 H56A 109.7 . . ?
C55 C56 H56B 109.7 . . ?
H56A C56 H56B 108.2 . . ?
C51 C52A H52D 109.5 . . ?
C51 C52A H52E 109.5 . . ?
C51 C52A H52F 109.5 . . ?
H52D C52A H52E 109.5 . . ?
H52D C52A H52F 109.5 . . ?
H52E C52A H52F 109.5 . . ?

loop_
_geom_bond_atom_site_label_1
_geom_bond_atom_site_label_2
_geom_bond_distance
_geom_bond_site_symmetry_2
_geom_bond_publ_flag
O1 C4 1.256(5) . ?
O2 C7 1.237(5) . ?
O3 C15 1.392(6) . ?
O3 C19 1.412(8) . ?
O4 C18 1.386(6) . ?
O4 C21 1.411(6) . ?
O5 C26 1.378(6) . ?
O5 C30 1.412(7) . ?
O6 C29 1.380(6) . ?
O6 C32 1.406(7) . ?
O7 C37 1.384(5) . ?
O7 C40 1.417(6) . ?
O8 C00L 1.388(5) . ?
O8 C42 1.428(6) . ?
O9 C47 1.386(5) . ?
O9 C51 1.420(6) . ?
O10 C50 1.373(5) . ?
O10 C53 1.410(6) . ?
N1 H1 0.8800 . ?
N1 C3 1.354(6) . ?
N1 C8 1.422(6) . ?
N2 H2A 0.94(6) . ?
N2 C9 1.452(7) . ?
N2 H2B 0.89(2) . ?
N3 H3 0.8800 . ?
N3 C6 1.340(6) . ?
N3 C10 1.427(8) . ?
C00L C35 1.376(6) . ?
C00L C39 1.400(6) . ?
C1 H1A 0.9900 . ?
C1 H1B 0.9900 . ?
C1 C2 1.502(6) . ?
C1 C48 1.534(6) . ?
C2 C3 1.367(6) . ?
C2 C7 1.424(6) . ?
C3 C4 1.501(6) . ?
C4 C5 1.399(7) . ?
C5 C6 1.378(6) . ?
C5 C12 1.506(7) . ?
C6 C7 1.515(6) . ?
C8 H8A 0.9900 . ?
C8 H8B 0.9900 . ?
C8 C9 1.511(7) . ?
C9 H9A 0.9900 . ?
C9 H9B 0.9900 . ?
C10 H10A 0.9900 . ?
C10 H10B 0.9900 . ?
C10 H10C 0.9900 . ?
C10 H10D 0.9900 . ?
C10 C11 1.459(11) . ?
C10 C11A 1.389(14) . ?
C12 H12A 0.9900 . ?
C12 H12B 0.9900 . ?
C12 C13 1.519(7) . ?
C13 C14 1.396(7) . ?
C13 C18 1.363(8) . ?
C14 H14 0.9500 . ?
C14 C15 1.368(8) . ?
C15 C16 1.384(9) . ?
C16 C17 1.378(7) . ?
C16 C23 1.537(8) . ?
C17 H17 0.9500 . ?
C17 C18 1.401(7) . ?
C19 H19A 0.9900 . ?
C19 H19B 0.9900 . ?
C19 C20 1.478(8) . ?
C20 H20A 0.9800 . ?
C20 H20B 0.9800 . ?
C20 H20C 0.9800 . ?
C21 H21A 0.9900 . ?
C21 H21B 0.9900 . ?
C21 C22 1.458(7) . ?
C22 H22A 0.9800 . ?
C22 H22B 0.9800 . ?
C22 H22C 0.9800 . ?
C23 H23A 0.9900 . ?
C23 H23B 0.9900 . ?
C23 C24 1.528(8) . ?
C24 C25 1.377(7) . ?
C24 C29 1.372(8) . ?
C25 H25 0.9500 . ?
C25 C26 1.377(7) . ?
C26 C27 1.382(7) . ?
C27 C28 1.409(7) . ?
C27 C34 1.535(7) . ?
C28 H28 0.9500 . ?
C28 C29 1.405(8) . ?
C30 H30A 0.9900 . ?
C30 H30B 0.9900 . ?
C30 C31 1.486(8) . ?
C31 H31A 0.9800 . ?
C31 H31B 0.9800 . ?
C31 H31C 0.9800 . ?
C32 H32A 0.9900 . ?
C32 H32B 0.9900 . ?
C32 C33 1.529(7) . ?
C33 H33A 0.9800 . ?
C33 H33B 0.9800 . ?
C33 H33C 0.9800 . ?
C34 H34A 0.9900 . ?
C34 H34B 0.9900 . ?
C34 C35 1.532(6) . ?
C35 C36 1.382(6) . ?
C36 H36 0.9500 . ?
C36 C37 1.400(6) . ?
C37 C38 1.392(6) . ?
C38 C39 1.386(6) . ?
C38 C44 1.523(6) . ?
C39 H39 0.9500 . ?
C40 H40A 0.9900 . ?
C40 H40B 0.9900 . ?
C40 C41 1.522(7) . ?
C41 H41A 0.9800 . ?
C41 H41B 0.9800 . ?
C41 H41C 0.9800 . ?
C42 H42A 0.9900 . ?
C42 H42B 0.9900 . ?
C42 C43 1.500(7) . ?
C43 H43A 0.9800 . ?
C43 H43B 0.9800 . ?
C43 H43C 0.9800 . ?
C44 H44A 0.9900 . ?
C44 H44B 0.9900 . ?
C44 C45 1.529(6) . ?
C45 C46 1.387(6) . ?
C45 C50 1.385(6) . ?
C46 H46 0.9500 . ?
C46 C47 1.388(6) . ?
C47 C48 1.379(6) . ?
C48 C49 1.386(6) . ?
C49 H49 0.9500 . ?
C49 C50 1.393(6) . ?
C51 H51A 0.9900 . ?
C51 H51B 0.9900 . ?
C51 H51C 0.9900 . ?
C51 H51D 0.9900 . ?
C51 C52 1.502(12) . ?
C51 C52A 1.34(5) . ?
C53 H53A 0.9900 . ?
C53 H53B 0.9900 . ?
C53 C54 1.519(8) . ?
C54 H54A 0.9800 . ?
C54 H54B 0.9800 . ?
C54 H54C 0.9800 . ?
N4 H4A 0.8800 . ?
N4 H4B 0.8800 . ?
N4 C11 1.505(18) . ?
C11 H11A 0.9900 . ?
C11 H11B 0.9900 . ?
C52 H52A 0.9800 . ?
C52 H52B 0.9800 . ?
C52 H52C 0.9800 . ?
N4A H4AA 0.8800 . ?
N4A H4AB 0.8800 . ?
N4A C11A 1.55(2) . ?
C11A H11C 0.9900 . ?
C11A H11D 0.9900 . ?
N5 H5A 0.8800 . ?
N5 H5B 0.8800 . ?
N5 C55 1.323(9) . ?
N6 H6A 0.8884 . ?
N6 H6B 0.8876 . ?
N6 C56 1.348(8) . ?
C55 H55A 0.9900 . ?
C55 H55B 0.9900 . ?
C55 C56 1.608(8) . ?
C56 H56A 0.9900 . ?
C56 H56B 0.9900 . ?
C52A H52D 0.9800 . ?
C52A H52E 0.9800 . ?
C52A H52F 0.9800 . ?

loop_
_platon_squeeze_void_nr
_platon_squeeze_void_average_x
_platon_squeeze_void_average_y
_platon_squeeze_void_average_z
_platon_squeeze_void_volume
_platon_squeeze_void_count_electrons
_platon_squeeze_void_content
1 0.000 0.036 0.250 177 36 ' '
2 0.000 -0.036 0.750 177 36 ' '
